data_4120466
loop_
_publ_author_name
'Wang, Ming'
'Huang, Zhijian'
'Xu, Jianfeng'
'Chi, Yonggui Robin'

_publ_section_title
;
 N-heterocyclic carbene-catalyzed [3+4] cycloaddition and kinetic
 resolution of azomethine imines.
;
_journal_issue 4
_journal_name_full 'Journal of the American Chemical Society'
_journal_page_first 1214
_journal_page_last 1217
_journal_paper_doi 10.1021/ja411110f
_journal_volume 136
_journal_year 2014
_chemical_absolute_configuration ad
_chemical_formula_sum 'C27.5 H25 Cl N2 O2.5'
_chemical_formula_weight 458.94
_space_group_crystal_system monoclinic
_space_group_IT_number 5
_space_group_name_Hall 'C 2y'
_space_group_name_H-M_alt 'C 1 2 1'
_symmetry_space_group_name_Hall 'C 2y'
_symmetry_space_group_name_H-M 'C 1 2 1'
_atom_sites_solution_hydrogens mixed
_cell_angle_alpha 90
_cell_angle_beta 110.476(2)
_cell_angle_gamma 90
_cell_formula_units_Z 4
_cell_length_a 19.2680(14)
_cell_length_b 9.7295(6)
_cell_length_c 13.1749(10)
_cell_measurement_reflns_used 7365
_cell_measurement_temperature 103.(2)
_cell_measurement_theta_max 29.2595
_cell_measurement_theta_min 2.2828
_cell_volume 2313.8(3)
_computing_cell_refinement 'SAINT V8.32B (Bruker AXS Inc., 2013)'
_computing_data_collection 'Bruker APEX2'
_computing_data_reduction 'SAINT V8.32B (Bruker AXS Inc., 2013)'
_computing_molecular_graphics 'Bruker SHELXTL'
_computing_publication_material 'Bruker SHELXTL'
_computing_structure_refinement 'SHELXL-2013 (Sheldrick, 2013)'
_computing_structure_solution 'SHELXS-97 (Sheldrick 2008)'
_diffrn_ambient_temperature 103.(2)
_diffrn_detector_area_resol_mean 8.3333
_diffrn_measured_fraction_theta_full 0.968
_diffrn_measured_fraction_theta_max 0.968
_diffrn_measurement_device_type 'Bruker APEX-II CCD'
_diffrn_measurement_method '\f and \w scans'
_diffrn_radiation_monochromator graphite
_diffrn_radiation_type MoK\a
_diffrn_radiation_wavelength 0.71073
_diffrn_reflns_av_R_equivalents 0.0241
_diffrn_reflns_limit_h_max 26
_diffrn_reflns_limit_h_min -27
_diffrn_reflns_limit_k_max 9
_diffrn_reflns_limit_k_min -13
_diffrn_reflns_limit_l_max 17
_diffrn_reflns_limit_l_min -18
_diffrn_reflns_number 8704
_diffrn_reflns_theta_full 30.65
_diffrn_reflns_theta_max 30.65
_diffrn_reflns_theta_min 3.23
_exptl_absorpt_coefficient_mu 0.195
_exptl_absorpt_correction_T_max 0.96
_exptl_absorpt_correction_T_min 0.73
_exptl_absorpt_correction_type multi-scan
_exptl_absorpt_process_details 'SADABS V2012/1 (Bruker AXS Inc.)'
_exptl_crystal_colour colourless
_exptl_crystal_density_diffrn 1.317
_exptl_crystal_density_method 'not measured'
_exptl_crystal_description block
_exptl_crystal_F_000 964
_exptl_crystal_size_max 0.380
_exptl_crystal_size_mid 0.340
_exptl_crystal_size_min 0.200
_refine_diff_density_max 0.685
_refine_diff_density_min -0.582
_refine_ls_abs_structure_details
;
Flack x determined using 1949 quotients [(I+)-(I-)]/[(I+)+(I-)]
(Parsons and Flack (2004), Acta Cryst. A60, s61).
;
_refine_ls_abs_structure_Flack 0.07(4)
_refine_ls_extinction_method none
_refine_ls_goodness_of_fit_ref 1.036
_refine_ls_hydrogen_treatment constr
_refine_ls_matrix_type full
_refine_ls_number_parameters 319
_refine_ls_number_reflns 6194
_refine_ls_number_restraints 26
_refine_ls_restrained_S_all 1.035
_refine_ls_R_factor_all 0.0636
_refine_ls_R_factor_gt 0.0513
_refine_ls_shift/su_max 0.001
_refine_ls_shift/su_mean 0.000
_refine_ls_structure_factor_coef Fsqd
_refine_ls_weighting_details 'w=1/[\s^2^(Fo^2^)+(0.0566P)^2^+1.5312P] where P=(Fo^2^+2Fc^2^)/3'
_refine_ls_weighting_scheme calc
_refine_ls_wR_factor_gt 0.1175
_refine_ls_wR_factor_ref 0.1258
_reflns_number_gt 5258
_reflns_number_total 6194
_reflns_threshold_expression 'I > 2\s(I)'
_cod_data_source_file ja411110f_si_002.cif
_cod_data_source_block I
_cod_original_formula_sum 'C27.50 H25 Cl N2 O2.50'
_cod_database_code 4120466

loop_
_space_group_symop_operation_xyz
'x, y, z'
'-x, y, -z'
'x+1/2, y+1/2, z'
'-x+1/2, y+1/2, -z'

loop_
_atom_site_type_symbol
_atom_site_label
_atom_site_fract_x
_atom_site_fract_y
_atom_site_fract_z
_atom_site_U_iso_or_equiv
_atom_site_adp_type
_atom_site_calc_flag
_atom_site_refinement_flags_adp
_atom_site_refinement_flags_occupancy
_atom_site_refinement_flags_posn
_atom_site_occupancy
_atom_site_disorder_assembly
_atom_site_disorder_group
C C1 0.89486(16) 0.4413(3) 0.4606(3) 0.0222(6) Uani d . . . 1 A 43
H H1 0.9294 0.4326 0.5323 0.027 Uiso calc U . R 1 A 43
C C2 0.90222(19) 0.3595(4) 0.3783(3) 0.0314(8) Uani d . . . 1 A 43
H H2 0.9419 0.2957 0.3942 0.038 Uiso calc U . R 1 A 43
C C3 0.8522(2) 0.3704(4) 0.2734(3) 0.0362(9) Uani d . . . 1 A 43
H H3 0.8568 0.3132 0.2177 0.043 Uiso calc U . R 1 A 43
C C4 0.7952(2) 0.4654(4) 0.2506(3) 0.0364(8) Uani d . . . 1 A 43
H H4 0.7613 0.4749 0.1785 0.044 Uiso calc U . R 1 A 43
C C5 0.78704(18) 0.5470(4) 0.3324(2) 0.0275(7) Uani d . . . 1 A 43
H H5 0.7473 0.6107 0.3162 0.033 Uiso calc U . R 1 A 43
C C6 0.83751(14) 0.5355(3) 0.4385(2) 0.0178(5) Uani d . . . 1 A 43
C C7 0.82786(14) 0.6259(3) 0.5261(2) 0.0148(5) Uani d . . . 1 A 43
H H7 0.8345 0.7248 0.5108 0.018 Uiso calc U . R 1 A 43
C C8 0.75181(14) 0.6037(3) 0.5382(2) 0.0193(6) Uani d . . . 1 A 43
H H8A 0.7371 0.6844 0.5717 0.023 Uiso calc U . R 1 A 43
H H8B 0.7128 0.5843 0.4674 0.023 Uiso calc U . R 1 A 43
C C9 0.76664(14) 0.4802(3) 0.6118(2) 0.0190(6) Uani d . . . 1 A 43
C C10 0.88665(16) 0.3665(3) 0.7224(2) 0.0194(6) Uani d . . . 1 A 43
C C11 0.96448(16) 0.3981(3) 0.7842(2) 0.0212(6) Uani d . . . 1 A 43
H H11 1.0001 0.3291 0.7877 0.025 Uiso calc U . R 1 A 43
C C12 0.98933(14) 0.5164(3) 0.8361(2) 0.0182(5) Uani d . . . 1 A 43
C C13 0.93855(15) 0.6385(3) 0.8274(2) 0.0171(5) Uani d . . . 1 A 43
H H13A 0.9675 0.7121 0.8756 0.02 Uiso calc U . R 1 A 43
H H13B 0.899 0.6103 0.855 0.02 Uiso calc U . R 1 A 43
C C14 0.90160(14) 0.6992(3) 0.7129(2) 0.0146(5) Uani d . . . 1 A 43
H H14 0.8556 0.7494 0.7098 0.017 Uiso calc U . R 1 A 43
C C15 0.95185(14) 0.7965(3) 0.6814(2) 0.0146(5) Uani d . . . 1 A 43
C C16 1.01301(14) 0.7472(3) 0.6592(2) 0.0171(5) Uani d . . . 1 A 43
H H16 1.0216 0.651 0.6596 0.02 Uiso calc U . R 1 A 43
C C17 1.06129(15) 0.8376(3) 0.6368(2) 0.0198(6) Uani d . . . 1 A 43
H H17 1.1032 0.8033 0.6226 0.024 Uiso calc U . R 1 A 43
C C18 1.04866(16) 0.9783(3) 0.6349(2) 0.0218(6) Uani d . . . 1 A 43
H H18 1.0821 1.0401 0.6202 0.026 Uiso calc U . R 1 A 43
C C19 0.98735(15) 1.0282(3) 0.6546(2) 0.0216(5) Uani d . . . 1 A 43
H H19 0.9783 1.1243 0.6522 0.026 Uiso calc U . R 1 A 43
C C20 0.93887(15) 0.9376(3) 0.6778(2) 0.0179(5) Uani d . . . 1 A 43
H H20 0.8968 0.9722 0.6913 0.022 Uiso calc U . R 1 A 43
C C21 1.06706(14) 0.5232(4) 0.9129(2) 0.0200(5) Uani d . . . 1 A 43
C C22 1.09814(17) 0.4094(3) 0.9781(2) 0.0232(6) Uani d . . . 1 A 43
H H22 1.069 0.3295 0.9739 0.028 Uiso calc U . R 1 A 43
C C23 1.17109(17) 0.4121(4) 1.0488(3) 0.0268(7) Uani d . . . 1 A 43
H H23 1.1915 0.335 1.0935 0.032 Uiso calc U . R 1 A 43
C C24 1.21343(15) 0.5270(4) 1.0536(2) 0.0281(7) Uani d . . . 1 A 43
C C25 1.18396(18) 0.6423(4) 0.9911(3) 0.0307(7) Uani d . . . 1 A 43
H H25 1.2137 0.7216 0.9957 0.037 Uiso calc U . R 1 A 43
C C26 1.11063(17) 0.6403(4) 0.9219(3) 0.0275(7) Uani d . . . 1 A 43
H H26 1.0899 0.7195 0.8801 0.033 Uiso calc U . R 1 A 43
Cl Cl1 1.30542(5) 0.52688(12) 1.14017(8) 0.0433(3) Uani d . . . 1 A 43
N N1 0.84388(12) 0.4777(2) 0.66767(19) 0.0165(5) Uani d . . . 1 A 43
N N2 0.88140(12) 0.5862(2) 0.63374(19) 0.0141(4) Uani d . . . 1 A 43
O O1 0.72364(12) 0.3966(2) 0.62247(19) 0.0281(5) Uani d . . . 1 A 43
O O2 0.86065(13) 0.2528(2) 0.7221(2) 0.0300(5) Uani d . . . 1 A 43
O O3 -0.0098(3) 0.1502(5) 0.9188(5) 0.0378(12) Uani d U P . 0.5 B -1
H H3O -0.0462 0.1234 0.8513 0.057 Uiso d U P R 0.5 B -1
C C30 0.0033(4) 0.0128(8) 0.9635(6) 0.0340(15) Uani d U P D 0.5 B -1
H H30 0.0057 -0.0529 0.9064 0.041 Uiso calc U P R 0.5 B -1
C C31 0.0788(5) 0.0193(10) 1.0538(6) 0.045(2) Uani d U P D 0.5 B -1
H H31A 0.1167 0.0431 1.0231 0.067 Uiso calc U P R 0.5 B -1
H H31B 0.0904 -0.0703 1.0897 0.067 Uiso calc U P R 0.5 B -1
H H31C 0.0778 0.0894 1.1067 0.067 Uiso calc U P R 0.5 B -1
C C32 -0.0592(6) -0.0253(11) 0.9988(10) 0.059(3) Uani d U P D 0.5 B -1
H H32A -0.0613 0.0385 1.0552 0.088 Uiso calc U P R 0.5 B -1
H H32B -0.0519 -0.1191 1.0278 0.088 Uiso calc U P R 0.5 B -1
H H32C -0.1057 -0.0206 0.9368 0.088 Uiso calc U P R 0.5 B -1

loop_
_atom_site_aniso_label
_atom_site_aniso_U_11
_atom_site_aniso_U_22
_atom_site_aniso_U_33
_atom_site_aniso_U_12
_atom_site_aniso_U_13
_atom_site_aniso_U_23
C1 0.0211(13) 0.0201(15) 0.0276(15) 0.0008(11) 0.0115(11) -0.0017(12)
C2 0.0332(17) 0.0221(17) 0.048(2) 0.0001(13) 0.0256(16) -0.0081(15)
C3 0.052(2) 0.0299(19) 0.038(2) -0.0114(16) 0.0309(18) -0.0163(16)
C4 0.049(2) 0.037(2) 0.0222(16) -0.0025(17) 0.0109(14) -0.0057(15)
C5 0.0342(15) 0.0265(18) 0.0208(14) 0.0009(14) 0.0085(12) -0.0002(13)
C6 0.0202(11) 0.0143(13) 0.0205(12) -0.0026(11) 0.0093(9) -0.0003(12)
C7 0.0150(11) 0.0118(13) 0.0173(12) 0.0005(9) 0.0052(9) -0.0004(10)
C8 0.0140(11) 0.0203(15) 0.0235(14) 0.0001(10) 0.0065(10) -0.0041(12)
C9 0.0152(11) 0.0219(15) 0.0217(14) -0.0042(10) 0.0088(10) -0.0084(11)
C10 0.0254(14) 0.0151(14) 0.0190(14) 0.0002(11) 0.0092(11) -0.0014(11)
C11 0.0238(13) 0.0187(15) 0.0195(13) 0.0052(11) 0.0054(11) -0.0004(12)
C12 0.0210(11) 0.0200(15) 0.0134(11) 0.0013(11) 0.0058(9) 0.0023(11)
C13 0.0211(12) 0.0159(14) 0.0153(12) -0.0014(10) 0.0078(10) -0.0015(10)
C14 0.0150(11) 0.0136(13) 0.0159(12) -0.0020(9) 0.0064(9) -0.0024(10)
C15 0.0153(11) 0.0148(13) 0.0134(12) -0.0033(9) 0.0045(9) -0.0003(10)
C16 0.0165(11) 0.0159(14) 0.0193(13) -0.0003(10) 0.0068(10) -0.0007(11)
C17 0.0154(11) 0.0254(16) 0.0197(14) -0.0020(11) 0.0076(10) -0.0001(12)
C18 0.0246(13) 0.0215(15) 0.0193(14) -0.0099(11) 0.0077(11) 0.0003(11)
C19 0.0277(13) 0.0149(13) 0.0233(13) -0.0046(12) 0.0102(10) -0.0002(13)
C20 0.0215(12) 0.0140(14) 0.0199(13) 0.0014(10) 0.0092(10) 0.0010(10)
C21 0.0217(12) 0.0239(15) 0.0146(12) 0.0025(12) 0.0066(9) -0.0018(12)
C22 0.0265(14) 0.0217(16) 0.0196(13) 0.0027(12) 0.0059(11) -0.0041(12)
C23 0.0276(14) 0.0312(18) 0.0184(13) 0.0117(13) 0.0041(11) -0.0003(13)
C24 0.0194(12) 0.0428(19) 0.0175(13) 0.0031(14) 0.0009(10) -0.0025(15)
C25 0.0260(15) 0.040(2) 0.0237(16) -0.0079(14) 0.0063(12) 0.0040(14)
C26 0.0265(14) 0.0333(19) 0.0200(14) -0.0029(13) 0.0045(12) 0.0054(13)
Cl1 0.0249(4) 0.0586(6) 0.0361(5) 0.0011(4) -0.0020(3) 0.0004(5)
N1 0.0170(10) 0.0147(12) 0.0183(11) -0.0028(8) 0.0067(8) 0.0009(9)
N2 0.0143(9) 0.0112(11) 0.0173(11) -0.0031(8) 0.0064(8) 0.0013(9)
O1 0.0238(10) 0.0285(13) 0.0365(13) -0.0106(9) 0.0160(9) -0.0067(10)
O2 0.0369(12) 0.0151(11) 0.0384(14) -0.0048(9) 0.0137(11) 0.0036(10)
O3 0.045(3) 0.016(2) 0.048(3) -0.004(2) 0.011(2) 0.007(2)
C30 0.045(4) 0.026(4) 0.028(3) -0.004(3) 0.010(3) 0.005(3)
C31 0.073(5) 0.037(5) 0.019(3) -0.017(5) 0.011(3) 0.004(3)
C32 0.053(5) 0.048(6) 0.072(7) -0.007(5) 0.018(5) 0.023(5)

loop_
_atom_type_symbol
_atom_type_description
_atom_type_scat_dispersion_real
_atom_type_scat_dispersion_imag
_atom_type_scat_source
C C 0.0033 0.0016 'International Tables Vol C Tables 4.2.6.8 and 6.1.1.4'
H H 0.0000 0.0000 'International Tables Vol C Tables 4.2.6.8 and 6.1.1.4'
N N 0.0061 0.0033 'International Tables Vol C Tables 4.2.6.8 and 6.1.1.4'
O O 0.0106 0.0060 'International Tables Vol C Tables 4.2.6.8 and 6.1.1.4'
Cl Cl 0.1484 0.1585 'International Tables Vol C Tables 4.2.6.8 and 6.1.1.4'

loop_
_geom_angle_atom_site_label_1
_geom_angle_atom_site_label_2
_geom_angle_atom_site_label_3
_geom_angle
C6 C1 C2 120.4(3)
C6 C1 H1 119.8
C2 C1 H1 119.8
C3 C2 C1 120.6(3)
C3 C2 H2 119.7
C1 C2 H2 119.7
C2 C3 C4 119.3(3)
C2 C3 H3 120.4
C4 C3 H3 120.3
C3 C4 C5 120.6(3)
C3 C4 H4 119.7
C5 C4 H4 119.7
C4 C5 C6 120.0(3)
C4 C5 H5 120.0
C6 C5 H5 120.0
C1 C6 C5 119.1(3)
C1 C6 C7 121.7(2)
C5 C6 C7 119.1(3)
N2 C7 C6 110.4(2)
N2 C7 C8 103.4(2)
C6 C7 C8 111.8(2)
N2 C7 H7 110.4
C6 C7 H7 110.4
C8 C7 H7 110.4
C9 C8 C7 101.8(2)
C9 C8 H8A 111.4
C7 C8 H8A 111.4
C9 C8 H8B 111.4
C7 C8 H8B 111.4
H8A C8 H8B 109.3
O1 C9 N1 124.8(3)
O1 C9 C8 129.1(3)
N1 C9 C8 106.1(2)
O2 C10 N1 122.4(3)
O2 C10 C11 122.3(3)
N1 C10 C11 115.3(3)
C12 C11 C10 125.3(3)
C12 C11 H11 117.4
C10 C11 H11 117.4
C11 C12 C21 118.8(3)
C11 C12 C13 121.9(2)
C21 C12 C13 119.1(3)
C12 C13 C14 116.0(2)
C12 C13 H13A 108.3
C14 C13 H13A 108.3
C12 C13 H13B 108.3
C14 C13 H13B 108.3
H13A C13 H13B 107.4
N2 C14 C15 108.0(2)
N2 C14 C13 108.9(2)
C15 C14 C13 112.8(2)
N2 C14 H14 109.0
C15 C14 H14 109.0
C13 C14 H14 109.0
C20 C15 C16 119.2(2)
C20 C15 C14 120.1(2)
C16 C15 C14 120.7(3)
C17 C16 C15 120.3(3)
C17 C16 H16 119.8
C15 C16 H16 119.8
C16 C17 C18 120.2(3)
C16 C17 H17 119.9
C18 C17 H17 119.9
C19 C18 C17 119.9(3)
C19 C18 H18 120.0
C17 C18 H18 120.0
C18 C19 C20 120.1(3)
C18 C19 H19 120.0
C20 C19 H19 120.0
C15 C20 C19 120.3(3)
C15 C20 H20 119.9
C19 C20 H20 119.9
C26 C21 C22 118.5(3)
C26 C21 C12 121.8(3)
C22 C21 C12 119.7(3)
C23 C22 C21 120.8(3)
C23 C22 H22 119.6
C21 C22 H22 119.6
C24 C23 C22 119.5(3)
C24 C23 H23 120.3
C22 C23 H23 120.3
C23 C24 C25 121.1(3)
C23 C24 Cl1 118.9(3)
C25 C24 Cl1 120.0(3)
C26 C25 C24 119.2(3)
C26 C25 H25 120.4
C24 C25 H25 120.4
C25 C26 C21 120.7(3)
C25 C26 H26 119.6
C21 C26 H26 119.6
C10 N1 C9 127.4(2)
C10 N1 N2 117.3(2)
C9 N1 N2 112.2(2)
N1 N2 C14 111.5(2)
N1 N2 C7 103.39(19)
C14 N2 C7 114.0(2)
C30 O3 H3O 95.4
O3 C30 C32 108.2(7)
O3 C30 C31 105.2(6)
C32 C30 C31 115.1(7)
O3 C30 H30 109.4
C32 C30 H30 109.4
C31 C30 H30 109.4
C30 C31 H31A 109.5
C30 C31 H31B 109.5
H31A C31 H31B 109.5
C30 C31 H31C 109.5
H31A C31 H31C 109.5
H31B C31 H31C 109.5
C30 C32 H32A 109.5
C30 C32 H32B 109.5
H32A C32 H32B 109.5
C30 C32 H32C 109.5
H32A C32 H32C 109.5
H32B C32 H32C 109.5

loop_
_geom_bond_atom_site_label_1
_geom_bond_atom_site_label_2
_geom_bond_distance
C1 C6 1.386(4)
C1 C2 1.391(5)
C1 H1 0.95
C2 C3 1.385(6)
C2 H2 0.95
C3 C4 1.386(6)
C3 H3 0.95
C4 C5 1.390(5)
C4 H4 0.95
C5 C6 1.401(4)
C5 H5 0.95
C6 C7 1.513(4)
C7 N2 1.484(3)
C7 C8 1.544(4)
C7 H7 1.0
C8 C9 1.507(4)
C8 H8A 0.99
C8 H8B 0.99
C9 O1 1.204(4)
C9 N1 1.411(3)
C10 O2 1.214(4)
C10 N1 1.398(4)
C10 C11 1.467(4)
C11 C12 1.338(4)
C11 H11 0.95
C12 C21 1.487(4)
C12 C13 1.518(4)
C13 C14 1.543(4)
C13 H13A 0.99
C13 H13B 0.99
C14 N2 1.471(4)
C14 C15 1.513(4)
C14 H14 1.0
C15 C20 1.393(4)
C15 C16 1.395(4)
C16 C17 1.386(4)
C16 H16 0.95
C17 C18 1.388(5)
C17 H17 0.95
C18 C19 1.383(4)
C18 H18 0.95
C19 C20 1.394(4)
C19 H19 0.95
C20 H20 0.95
C21 C26 1.395(5)
C21 C22 1.400(4)
C22 C23 1.388(4)
C22 H22 0.95
C23 C24 1.372(5)
C23 H23 0.95
C24 C25 1.390(5)
C24 Cl1 1.740(3)
C25 C26 1.388(4)
C25 H25 0.95
C26 H26 0.95
N1 N2 1.437(3)
O3 C30 1.447(9)
O3 H3O 0.9566
C30 C32 1.482(11)
C30 C31 1.524(10)
C30 H30 1.0
C31 H31A 0.98
C31 H31B 0.98
C31 H31C 0.98
C32 H32A 0.98
C32 H32B 0.98
C32 H32C 0.98
